data_4304566
loop_
_publ_author_name
'Danfeng Weng'
'Weihua Mu'
'Xiangjun Zheng'
'Decai Fang'
'Linpei Jin'

_publ_section_title
;
Hydrothermal In Situ Synthesis and Characterization of Cu(II) Complexes
;
_journal_name_full 'Inorganic Chemistry'
_journal_page_first 1249
_journal_page_last 1251
_journal_paper_doi 10.1021/ic702107e
_journal_volume 47
_journal_year 2008
_chemical_formula_sum 'C30 H30 Cu3 N10 O17'
_chemical_formula_weight 993.26
_chemical_name_systematic
; 
 ? 
;
_space_group_IT_number 9
_symmetry_cell_setting monoclinic
_symmetry_space_group_name_Hall 'C -2yc'
_symmetry_space_group_name_H-M 'C 1 c 1'
_atom_sites_solution_hydrogens geom
_atom_sites_solution_primary direct
_atom_sites_solution_secondary difmap
_audit_creation_method SHELXL-97
_cell_angle_alpha 90.00
_cell_angle_beta 105.035(3)
_cell_angle_gamma 90.00
_cell_formula_units_Z 4
_cell_length_a 22.114(4)
_cell_length_b 16.830(3)
_cell_length_c 10.4238(18)
_cell_measurement_reflns_used 2404
_cell_measurement_temperature 294(2)
_cell_measurement_theta_max 24.19
_cell_measurement_theta_min 2.42
_cell_volume 3746.7(12)
_computing_cell_refinement 'Bruker SMART'
_computing_data_collection 'Bruker SMART'
_computing_data_reduction 'Bruker SAINT'
_computing_molecular_graphics 'Bruker SHELXTL'
_computing_publication_material 'Bruker SHELXTL'
_computing_structure_refinement 'SHELXL-97 (Sheldrick, 1997)'
_computing_structure_solution 'SHELXS-97 (Sheldrick, 1990)'
_diffrn_ambient_temperature 294(2)
_diffrn_measured_fraction_theta_full 0.997
_diffrn_measured_fraction_theta_max 0.997
_diffrn_measurement_device_type 'CCD area detector'
_diffrn_measurement_method 'phi and omega scans'
_diffrn_radiation_monochromator graphite
_diffrn_radiation_source 'fine-focus sealed tube'
_diffrn_radiation_type MoK\a
_diffrn_radiation_wavelength 0.71073
_diffrn_reflns_av_R_equivalents 0.0528
_diffrn_reflns_av_sigmaI/netI 0.0729
_diffrn_reflns_limit_h_max 15
_diffrn_reflns_limit_h_min -27
_diffrn_reflns_limit_k_max 21
_diffrn_reflns_limit_k_min -20
_diffrn_reflns_limit_l_max 13
_diffrn_reflns_limit_l_min -12
_diffrn_reflns_number 10496
_diffrn_reflns_theta_full 26.45
_diffrn_reflns_theta_max 26.45
_diffrn_reflns_theta_min 1.54
_exptl_absorpt_coefficient_mu 1.778
_exptl_absorpt_correction_T_max 1.000000
_exptl_absorpt_correction_T_min 0.726015
_exptl_absorpt_correction_type multi-scan
_exptl_absorpt_process_details SADABS
_exptl_crystal_density_diffrn 1.761
_exptl_crystal_density_meas ?
_exptl_crystal_density_method 'not measured'
_exptl_crystal_F_000 2012
_exptl_crystal_size_max 0.24
_exptl_crystal_size_mid 0.18
_exptl_crystal_size_min 0.10
_refine_diff_density_max 0.394
_refine_diff_density_min -0.528
_refine_diff_density_rms 0.096
_refine_ls_abs_structure_details 'Flack H D (1983), Acta Cryst. A39, 876-881'
_refine_ls_abs_structure_Flack 0.00(4)
_refine_ls_extinction_method none
_refine_ls_goodness_of_fit_ref 1.016
_refine_ls_hydrogen_treatment constr
_refine_ls_matrix_type full
_refine_ls_number_parameters 542
_refine_ls_number_reflns 5064
_refine_ls_number_restraints 5
_refine_ls_restrained_S_all 1.022
_refine_ls_R_factor_all 0.0788
_refine_ls_R_factor_gt 0.0420
_refine_ls_shift/su_max 0.001
_refine_ls_shift/su_mean 0.000
_refine_ls_structure_factor_coef Fsqd
_refine_ls_weighting_details 'calc w=1/[\s^2^(Fo^2^)+(0.0401P)^2^+0.0000P] where P=(Fo^2^+2Fc^2^)/3'
_refine_ls_weighting_scheme calc
_refine_ls_wR_factor_gt 0.0800
_refine_ls_wR_factor_ref 0.0935
_reflns_number_gt 3551
_reflns_number_total 5064
_reflns_threshold_expression >2sigma(I)
_cod_data_source_file ic702107e-file003_1.cif
_cod_data_source_block 1
_cod_depositor_comments
;
The following automatic conversions were performed:
'_symmetry_cell_setting' value 'Monoclinic' changed to 'monoclinic'
according to '/home/saulius/struct/CIF-dictionaries/cif_core.dic'
dictionary named 'cif_core.dic' version 2.4.1 from
2010-06-29.

'_exptl_absorpt_correction_type' value 'MULTI-SCAN' changed
to 'multi-scan' according to
'/home/saulius/struct/CIF-dictionaries/cif_core.dic' dictionary named
'cif_core.dic' version 2.4.1 from
2010-06-29.

'_refine_ls_hydrogen_treatment' value 'CONSTR' changed to
'constr' according to '/home/saulius/struct/CIF-dictionaries/cif_core.dic'
dictionary named 'cif_core.dic' version 2.4.1 from 2010-06-29.

Automatic conversion script
Id: cif_fix_enum 1527 2010-12-29 10:47:43Z saulius 

The following automatic conversions were performed:

'_exptl_crystal_density_meas' value 'NONE' was changed to '?' - the
value is perceived as not measured.

Automatic conversion script
Id: cif_fix_values 3008 2015-01-20 13:52:24Z robertas 
;
_cod_original_cell_volume 3746.6(11)
_cod_original_sg_symbol_H-M 'C c'
_cod_database_code 4304566

loop_
_symmetry_equiv_pos_as_xyz
'x, y, z'
'x, -y, z+1/2'
'x+1/2, y+1/2, z'
'x+1/2, -y+1/2, z+1/2'

loop_
_atom_site_label
_atom_site_type_symbol
_atom_site_fract_x
_atom_site_fract_y
_atom_site_fract_z
_atom_site_U_iso_or_equiv
_atom_site_adp_type
_atom_site_occupancy
_atom_site_symmetry_multiplicity
_atom_site_calc_flag
_atom_site_refinement_flags
_atom_site_disorder_assembly
_atom_site_disorder_group
Cu1 Cu 0.29074(5) 0.29275(6) 0.66460(8) 0.0340(3) Uani 1 1 d . . .
Cu2 Cu 0.38187(6) 0.00253(7) 0.88498(11) 0.0352(2) Uani 1 1 d . . .
Cu3 Cu 0.45290(4) -0.28857(6) 1.13092(8) 0.0321(3) Uani 1 1 d . . .
O1 O 0.3599(3) 0.3058(3) 0.8181(6) 0.0382(16) Uani 1 1 d . . .
O2 O 0.3037(3) 0.1796(3) 0.6499(6) 0.0380(17) Uani 1 1 d . . .
O3 O 0.3346(3) 0.0601(3) 0.7288(5) 0.0340(14) Uani 1 1 d . . .
O4 O 0.4318(3) -0.0550(3) 1.0401(5) 0.0337(14) Uani 1 1 d . . .
O5 O 0.4522(3) -0.1734(3) 1.1248(6) 0.0386(15) Uani 1 1 d . . .
O6 O 0.3828(3) -0.2988(3) 0.9771(7) 0.0401(17) Uani 1 1 d . . .
O7 O 0.2249(4) 0.2655(4) 0.7980(7) 0.068(2) Uani 1 1 d . . .
H7A H 0.1858 0.2600 0.7637 0.082 Uiso 1 1 d R . .
H7B H 0.2397 0.2610 0.8815 0.082 Uiso 1 1 d R . .
O8 O 0.2875(4) -0.0153(4) 0.9556(6) 0.076(2) Uani 1 1 d . . .
H8A H 0.2864 -0.0360 1.0292 0.091 Uiso 1 1 d R . .
H8B H 0.2572 0.0149 0.9183 0.091 Uiso 1 1 d R . .
O9 O 0.4788(3) 0.0201(3) 0.8212(6) 0.0544(18) Uani 1 1 d . . .
H9A H 0.5044 -0.0203 0.8321 0.065 Uiso 1 1 d R . .
H9B H 0.4776 0.0518 0.7559 0.065 Uiso 1 1 d R . .
O10 O 0.5250(4) -0.2966(4) 1.0055(7) 0.063(2) Uani 1 1 d . . .
H10A H 0.5639 -0.2977 1.0435 0.076 Uiso 1 1 d R . .
H10B H 0.5124 -0.2984 0.9213 0.076 Uiso 1 1 d R . .
N1 N 0.2285(4) 0.2950(4) 0.4882(7) 0.038(2) Uani 1 1 d . . .
N2 N 0.2792(4) 0.4097(4) 0.6459(7) 0.0338(18) Uani 1 1 d . . .
N3 N 0.3980(3) 0.1120(4) 0.9580(7) 0.0283(18) Uani 1 1 d . . .
N4 N 0.4137(4) 0.2712(4) 1.0225(9) 0.042(2) Uani 1 1 d . . .
N5 N 0.3575(4) -0.1073(4) 0.8181(7) 0.0324(19) Uani 1 1 d . . .
N6 N 0.3227(4) -0.2647(4) 0.7737(8) 0.0356(19) Uani 1 1 d . . .
N7 N 0.5083(4) -0.2865(4) 1.3163(7) 0.0320(18) Uani 1 1 d . . .
N8 N 0.4561(4) -0.4040(4) 1.1671(7) 0.036(2) Uani 1 1 d . . .
C1 C 0.2048(5) 0.2331(6) 0.4129(11) 0.045(3) Uani 1 1 d . . .
H1 H 0.2176 0.1826 0.4446 0.053 Uiso 1 1 calc R . .
C2 C 0.1633(5) 0.2392(7) 0.2931(12) 0.061(3) Uani 1 1 d . . .
H2 H 0.1473 0.1939 0.2451 0.073 Uiso 1 1 calc R . .
C3 C 0.1452(5) 0.3127(7) 0.2438(9) 0.057(3) Uani 1 1 d . . .
H3 H 0.1183 0.3185 0.1595 0.068 Uiso 1 1 calc R . .
C4 C 0.1674(5) 0.3784(6) 0.3201(9) 0.056(3) Uani 1 1 d . . .
H4 H 0.1540 0.4291 0.2899 0.067 Uiso 1 1 calc R . .
C5 C 0.2093(4) 0.3683(5) 0.4411(9) 0.039(2) Uani 1 1 d . . .
C6 C 0.2398(4) 0.4339(5) 0.5317(9) 0.035(2) Uani 1 1 d . . .
C7 C 0.2277(5) 0.5140(5) 0.5050(10) 0.055(3) Uani 1 1 d . . .
H7 H 0.1998 0.5300 0.4262 0.066 Uiso 1 1 calc R . .
C8 C 0.2575(5) 0.5692(6) 0.5968(10) 0.059(3) Uani 1 1 d . . .
H8 H 0.2499 0.6230 0.5801 0.070 Uiso 1 1 calc R . .
C9 C 0.2982(5) 0.5452(5) 0.7127(10) 0.049(3) Uani 1 1 d . . .
H9 H 0.3196 0.5819 0.7747 0.059 Uiso 1 1 calc R . .
C10 C 0.3065(5) 0.4644(5) 0.7344(10) 0.043(3) Uani 1 1 d . . .
H10 H 0.3324 0.4474 0.8149 0.051 Uiso 1 1 calc R . .
C11 C 0.3341(5) 0.1340(5) 0.7423(9) 0.032(2) Uani 1 1 d . . .
C12 C 0.3715(4) 0.1671(5) 0.8699(9) 0.026(2) Uani 1 1 d . . .
C13 C 0.3797(5) 0.2492(6) 0.8993(9) 0.030(2) Uani 1 1 d . . .
C14 C 0.4397(5) 0.2148(5) 1.1060(10) 0.037(3) Uani 1 1 d . . .
H14 H 0.4632 0.2297 1.1900 0.044 Uiso 1 1 calc R . .
C15 C 0.4340(5) 0.1333(5) 1.0756(10) 0.038(3) Uani 1 1 d . . .
H15 H 0.4547 0.0954 1.1362 0.045 Uiso 1 1 calc R . .
C16 C 0.4250(4) -0.1304(5) 1.0323(9) 0.031(2) Uani 1 1 d . . .
C17 C 0.3826(5) -0.1631(5) 0.9108(8) 0.030(2) Uani 1 1 d . . .
C18 C 0.3630(4) -0.2444(6) 0.8888(9) 0.030(2) Uani 1 1 d . . .
C19 C 0.2995(5) -0.2075(5) 0.6860(11) 0.043(3) Uani 1 1 d . . .
H19 H 0.2705 -0.2212 0.6072 0.052 Uiso 1 1 calc R . .
C20 C 0.3166(4) -0.1290(5) 0.7073(9) 0.037(3) Uani 1 1 d . . .
H20 H 0.2993 -0.0911 0.6433 0.044 Uiso 1 1 calc R . .
C21 C 0.5311(5) -0.2209(5) 1.3859(10) 0.038(2) Uani 1 1 d . . .
H21 H 0.5216 -0.1711 1.3471 0.045 Uiso 1 1 calc R . .
C22 C 0.5685(5) -0.2264(6) 1.5142(10) 0.049(3) Uani 1 1 d . . .
H22 H 0.5844 -0.1806 1.5608 0.058 Uiso 1 1 calc R . .
C23 C 0.5821(5) -0.3000(6) 1.5734(10) 0.058(3) Uani 1 1 d . . .
H23 H 0.6071 -0.3048 1.6598 0.069 Uiso 1 1 calc R . .
C24 C 0.5575(4) -0.3659(5) 1.5007(9) 0.048(2) Uani 1 1 d . . .
H24 H 0.5656 -0.4160 1.5389 0.057 Uiso 1 1 calc R . .
C25 C 0.5209(4) -0.3589(5) 1.3712(8) 0.033(2) Uani 1 1 d . . .
C26 C 0.4912(4) -0.4253(5) 1.2858(9) 0.035(2) Uani 1 1 d . . .
C27 C 0.4991(4) -0.5050(5) 1.3238(9) 0.045(2) Uani 1 1 d . . .
H27 H 0.5240 -0.5190 1.4072 0.053 Uiso 1 1 calc R . .
C28 C 0.4698(5) -0.5622(5) 1.2363(10) 0.051(3) Uani 1 1 d . . .
H28 H 0.4741 -0.6156 1.2598 0.062 Uiso 1 1 calc R . .
C29 C 0.4336(6) -0.5397(5) 1.1123(11) 0.055(3) Uani 1 1 d . . .
H29 H 0.4139 -0.5780 1.0515 0.066 Uiso 1 1 calc R . .
C30 C 0.4272(5) -0.4609(5) 1.0798(9) 0.042(3) Uani 1 1 d . . .
H30 H 0.4026 -0.4459 0.9967 0.050 Uiso 1 1 calc R . .
N9 N 0.1417(5) 0.0507(5) 0.1024(11) 0.069(3) Uani 1 1 d . . .
O11 O 0.1834(4) 0.0015(5) 0.1076(8) 0.097(2) Uani 1 1 d . . .
O12 O 0.1086(5) 0.0418(5) 0.1749(9) 0.115(3) Uani 1 1 d . . .
O13 O 0.1313(5) 0.1053(5) 0.0205(9) 0.098(3) Uani 1 1 d . . .
N10 N 0.0866(5) 0.3611(5) 0.8567(8) 0.063(2) Uani 1 1 d . . .
O14 O 0.1216(5) 0.3049(6) 0.8945(9) 0.136(4) Uani 1 1 d . . .
O15 O 0.0382(4) 0.3661(5) 0.8904(8) 0.092(3) Uani 1 1 d . . .
O16 O 0.1025(4) 0.4100(5) 0.7860(8) 0.111(3) Uani 1 1 d . . .
O17 O 0.1994(4) 0.1052(5) 0.8306(8) 0.097(3) Uani 1 1 d D . .
H17A H 0.1658 0.0981 0.7653 0.117 Uiso 1 1 d RD . .
H17B H 0.1937 0.1459 0.8854 0.117 Uiso 1 1 d RD . .

loop_
_atom_site_aniso_label
_atom_site_aniso_U_11
_atom_site_aniso_U_22
_atom_site_aniso_U_33
_atom_site_aniso_U_23
_atom_site_aniso_U_13
_atom_site_aniso_U_12
Cu1 0.0368(7) 0.0207(5) 0.0402(7) 0.0016(5) 0.0020(6) 0.0021(5)
Cu2 0.0564(7) 0.0155(4) 0.0320(4) 0.0002(4) 0.0082(4) 0.0018(5)
Cu3 0.0378(7) 0.0183(5) 0.0372(7) 0.0023(5) 0.0042(6) 0.0016(5)
O1 0.041(4) 0.012(3) 0.047(4) 0.005(3) -0.014(3) -0.002(3)
O2 0.053(5) 0.023(3) 0.034(4) 0.001(3) 0.003(4) 0.008(3)
O3 0.048(4) 0.018(3) 0.033(3) -0.001(2) 0.004(3) 0.004(3)
O4 0.053(4) 0.012(3) 0.033(3) -0.006(2) 0.005(3) -0.003(3)
O5 0.054(4) 0.016(3) 0.039(4) 0.002(3) 0.000(3) 0.002(3)
O6 0.045(4) 0.018(3) 0.049(4) 0.004(3) -0.003(4) -0.002(3)
O7 0.060(5) 0.081(5) 0.069(5) -0.010(4) 0.028(4) -0.010(4)
O8 0.076(5) 0.110(6) 0.043(4) 0.017(4) 0.019(4) 0.039(5)
O9 0.077(5) 0.035(3) 0.055(4) 0.010(3) 0.023(4) 0.015(3)
O10 0.056(5) 0.076(5) 0.063(4) -0.017(4) 0.023(4) -0.006(4)
N1 0.033(5) 0.041(5) 0.036(5) -0.001(3) 0.004(4) 0.004(3)
N2 0.033(5) 0.026(4) 0.038(4) -0.003(3) 0.001(4) 0.008(3)
N3 0.035(5) 0.023(4) 0.028(4) -0.001(3) 0.010(4) 0.003(3)
N4 0.052(6) 0.022(4) 0.049(5) 0.000(4) 0.008(5) 0.001(4)
N5 0.044(5) 0.016(4) 0.039(5) 0.003(3) 0.013(4) 0.000(3)
N6 0.033(5) 0.025(4) 0.041(5) -0.002(4) -0.006(4) -0.002(3)
N7 0.027(4) 0.027(4) 0.040(5) -0.004(3) 0.006(4) -0.004(3)
N8 0.049(5) 0.021(4) 0.039(5) 0.002(3) 0.012(4) 0.002(4)
C1 0.044(7) 0.037(5) 0.049(7) -0.005(5) 0.006(6) 0.006(5)
C2 0.048(7) 0.071(8) 0.063(8) -0.024(6) 0.016(6) -0.027(6)
C3 0.055(7) 0.078(8) 0.024(5) -0.005(5) -0.013(5) -0.008(6)
C4 0.061(7) 0.058(6) 0.040(6) 0.018(5) -0.005(5) 0.004(5)
C5 0.031(5) 0.045(5) 0.041(5) 0.004(4) 0.009(4) -0.001(4)
C6 0.036(5) 0.022(4) 0.044(6) 0.003(4) 0.004(4) 0.004(4)
C7 0.063(7) 0.037(5) 0.056(6) 0.019(5) -0.002(5) 0.018(5)
C8 0.067(8) 0.029(5) 0.072(7) 0.012(5) 0.005(6) 0.009(5)
C9 0.057(7) 0.021(5) 0.061(7) 0.000(4) -0.001(6) 0.001(4)
C10 0.046(6) 0.035(5) 0.044(6) 0.007(4) 0.006(5) 0.006(4)
C11 0.042(6) 0.024(5) 0.033(6) -0.005(4) 0.017(5) -0.003(4)
C12 0.033(6) 0.019(5) 0.028(5) 0.001(4) 0.011(4) 0.002(4)
C13 0.033(6) 0.025(5) 0.034(7) -0.005(4) 0.011(5) -0.002(4)
C14 0.042(6) 0.022(4) 0.045(6) -0.002(4) 0.008(5) 0.003(4)
C15 0.041(6) 0.030(6) 0.042(7) 0.010(5) 0.010(6) 0.005(5)
C16 0.035(5) 0.026(5) 0.031(6) -0.002(4) 0.009(5) 0.006(4)
C17 0.039(5) 0.019(5) 0.035(6) 0.001(4) 0.015(5) 0.005(4)
C18 0.027(6) 0.022(5) 0.040(7) -0.001(4) 0.008(5) 0.001(4)
C19 0.046(7) 0.039(6) 0.039(6) -0.009(5) 0.003(6) 0.001(5)
C20 0.049(7) 0.031(5) 0.026(6) 0.003(4) 0.000(5) -0.006(5)
C21 0.039(6) 0.028(4) 0.042(6) -0.004(4) 0.004(5) -0.002(4)
C22 0.046(7) 0.049(6) 0.046(6) -0.011(5) 0.003(5) -0.013(5)
C23 0.055(7) 0.063(7) 0.050(6) 0.000(5) 0.004(5) -0.004(6)
C24 0.044(6) 0.043(5) 0.050(6) 0.014(4) 0.001(5) 0.004(4)
C25 0.026(5) 0.031(4) 0.039(5) 0.000(4) 0.002(4) 0.001(4)
C26 0.037(5) 0.024(4) 0.043(5) 0.011(4) 0.012(5) 0.010(4)
C27 0.056(6) 0.031(4) 0.047(5) 0.003(4) 0.014(5) 0.006(5)
C28 0.070(8) 0.018(4) 0.069(7) 0.018(5) 0.023(6) 0.010(4)
C29 0.084(9) 0.019(5) 0.065(7) -0.005(5) 0.024(7) 0.001(5)
C30 0.059(7) 0.026(5) 0.039(6) 0.003(4) 0.010(5) 0.006(4)
N9 0.053(6) 0.056(6) 0.112(8) -0.026(5) 0.048(6) -0.017(5)
O11 0.073(5) 0.094(5) 0.135(7) -0.004(5) 0.047(5) 0.013(5)
O12 0.122(8) 0.084(6) 0.173(9) -0.010(5) 0.100(7) -0.010(5)
O13 0.119(8) 0.086(6) 0.101(7) 0.007(5) 0.053(6) 0.017(6)
N10 0.066(7) 0.070(6) 0.053(5) -0.008(4) 0.018(5) -0.012(5)
O14 0.162(9) 0.128(7) 0.148(8) 0.044(6) 0.095(7) 0.093(7)
O15 0.073(6) 0.111(7) 0.105(7) 0.018(5) 0.047(6) 0.035(5)
O16 0.121(8) 0.118(7) 0.087(6) 0.007(5) 0.011(6) -0.065(6)
O17 0.104(7) 0.096(6) 0.090(6) 0.029(5) 0.021(6) 0.027(5)

loop_
_atom_type_symbol
_atom_type_description
_atom_type_scat_dispersion_real
_atom_type_scat_dispersion_imag
_atom_type_scat_source
C C 0.0033 0.0016 'International Tables Vol C Tables 4.2.6.8 and 6.1.1.4'
H H 0.0000 0.0000 'International Tables Vol C Tables 4.2.6.8 and 6.1.1.4'
N N 0.0061 0.0033 'International Tables Vol C Tables 4.2.6.8 and 6.1.1.4'
O O 0.0106 0.0060 'International Tables Vol C Tables 4.2.6.8 and 6.1.1.4'
Cu Cu 0.3201 1.2651 'International Tables Vol C Tables 4.2.6.8 and 6.1.1.4'

loop_
_geom_angle_atom_site_label_1
_geom_angle_atom_site_label_2
_geom_angle_atom_site_label_3
_geom_angle
_geom_angle_site_symmetry_1
_geom_angle_site_symmetry_3
_geom_angle_publ_flag
O1 Cu1 O2 94.4(3) . . ?
O1 Cu1 N2 91.3(3) . . ?
O2 Cu1 N2 169.5(3) . . ?
O1 Cu1 N1 168.2(3) . . ?
O2 Cu1 N1 91.5(3) . . ?
N2 Cu1 N1 81.4(3) . . ?
O1 Cu1 O7 90.7(3) . . ?
O2 Cu1 O7 88.9(2) . . ?
N2 Cu1 O7 99.8(3) . . ?
N1 Cu1 O7 99.6(3) . . ?
O3 Cu2 O4 178.2(2) . . ?
O3 Cu2 N3 82.1(3) . . ?
O4 Cu2 N3 97.8(3) . . ?
O3 Cu2 N5 97.5(3) . . ?
O4 Cu2 N5 82.8(3) . . ?
N3 Cu2 N5 174.1(3) . . ?
O3 Cu2 O8 89.9(2) . . ?
O4 Cu2 O8 92.0(2) . . ?
N3 Cu2 O8 94.7(2) . . ?
N5 Cu2 O8 79.4(3) . . ?
O3 Cu2 O9 91.8(2) . . ?
O4 Cu2 O9 86.4(2) . . ?
N3 Cu2 O9 84.7(2) . . ?
N5 Cu2 O9 101.2(2) . . ?
O8 Cu2 O9 178.1(3) . . ?
O6 Cu3 O5 93.6(3) . . ?
O6 Cu3 N8 93.0(3) . . ?
O5 Cu3 N8 171.2(3) . . ?
O6 Cu3 N7 164.4(3) . . ?
O5 Cu3 N7 90.7(3) . . ?
N8 Cu3 N7 81.4(3) . . ?
O6 Cu3 O10 92.8(3) . . ?
O5 Cu3 O10 92.3(2) . . ?
N8 Cu3 O10 93.1(3) . . ?
N7 Cu3 O10 102.0(3) . . ?
C13 O1 Cu1 122.0(6) . . ?
C11 O2 Cu1 126.2(6) . . ?
C11 O3 Cu2 114.8(6) . . ?
C16 O4 Cu2 113.9(6) . . ?
C16 O5 Cu3 127.7(6) . . ?
C18 O6 Cu3 125.5(6) . . ?
Cu1 O7 H7A 120.0 . . ?
Cu1 O7 H7B 120.0 . . ?
H7A O7 H7B 120.0 . . ?
Cu2 O8 H8A 123.9 . . ?
Cu2 O8 H8B 115.4 . . ?
H8A O8 H8B 117.1 . . ?
Cu2 O9 H9A 117.4 . . ?
Cu2 O9 H9B 116.4 . . ?
H9A O9 H9B 118.1 . . ?
Cu3 O10 H10A 120.1 . . ?
Cu3 O10 H10B 119.9 . . ?
H10A O10 H10B 120.0 . . ?
C1 N1 C5 117.5(9) . . ?
C1 N1 Cu1 127.1(7) . . ?
C5 N1 Cu1 115.4(6) . . ?
C10 N2 C6 118.5(7) . . ?
C10 N2 Cu1 126.4(6) . . ?
C6 N2 Cu1 115.1(6) . . ?
C15 N3 C12 120.1(8) . . ?
C15 N3 Cu2 127.5(6) . . ?
C12 N3 Cu2 112.2(6) . . ?
C14 N4 C13 117.9(8) . . ?
C20 N5 C17 119.4(8) . . ?
C20 N5 Cu2 128.5(6) . . ?
C17 N5 Cu2 111.6(6) . . ?
C19 N6 C18 118.5(8) . . ?
C25 N7 C21 120.5(8) . . ?
C25 N7 Cu3 113.7(6) . . ?
C21 N7 Cu3 125.7(6) . . ?
C26 N8 C30 119.4(7) . . ?
C26 N8 Cu3 115.3(6) . . ?
C30 N8 Cu3 125.3(6) . . ?
N1 C1 C2 123.9(10) . . ?
N1 C1 H1 118.1 . . ?
C2 C1 H1 118.1 . . ?
C1 C2 C3 118.8(10) . . ?
C1 C2 H2 120.6 . . ?
C3 C2 H2 120.6 . . ?
C2 C3 C4 119.1(10) . . ?
C2 C3 H3 120.4 . . ?
C4 C3 H3 120.4 . . ?
C5 C4 C3 119.2(9) . . ?
C5 C4 H4 120.4 . . ?
C3 C4 H4 120.4 . . ?
N1 C5 C4 121.4(9) . . ?
N1 C5 C6 113.3(8) . . ?
C4 C5 C6 125.2(9) . . ?
N2 C6 C7 121.3(8) . . ?
N2 C6 C5 114.7(7) . . ?
C7 C6 C5 123.9(8) . . ?
C8 C7 C6 119.0(9) . . ?
C8 C7 H7 120.5 . . ?
C6 C7 H7 120.5 . . ?
C9 C8 C7 120.2(9) . . ?
C9 C8 H8 119.9 . . ?
C7 C8 H8 119.9 . . ?
C8 C9 C10 117.6(9) . . ?
C8 C9 H9 121.2 . . ?
C10 C9 H9 121.2 . . ?
N2 C10 C9 123.3(9) . . ?
N2 C10 H10 118.3 . . ?
C9 C10 H10 118.3 . . ?
O3 C11 O2 122.0(9) . . ?
O3 C11 C12 117.1(9) . . ?
O2 C11 C12 120.9(7) . . ?
N3 C12 C13 121.4(9) . . ?
N3 C12 C11 113.7(8) . . ?
C13 C12 C11 124.9(9) . . ?
O1 C13 N4 115.7(8) . . ?
O1 C13 C12 125.7(9) . . ?
N4 C13 C12 118.6(9) . . ?
N4 C14 C15 123.8(10) . . ?
N4 C14 H14 118.1 . . ?
C15 C14 H14 118.1 . . ?
N3 C15 C14 118.0(9) . . ?
N3 C15 H15 121.0 . . ?
C14 C15 H15 121.0 . . ?
O5 C16 O4 120.5(8) . . ?
O5 C16 C17 121.8(8) . . ?
O4 C16 C17 117.6(8) . . ?
N5 C17 C18 119.7(9) . . ?
N5 C17 C16 113.9(8) . . ?
C18 C17 C16 126.2(8) . . ?
O6 C18 N6 118.8(8) . . ?
O6 C18 C17 122.0(9) . . ?
N6 C18 C17 119.3(9) . . ?
N6 C19 C20 122.7(10) . . ?
N6 C19 H19 118.6 . . ?
C20 C19 H19 118.6 . . ?
N5 C20 C19 120.3(9) . . ?
N5 C20 H20 119.9 . . ?
C19 C20 H20 119.9 . . ?
N7 C21 C22 120.8(9) . . ?
N7 C21 H21 119.6 . . ?
C22 C21 H21 119.6 . . ?
C21 C22 C23 120.0(9) . . ?
C21 C22 H22 120.0 . . ?
C23 C22 H22 120.0 . . ?
C24 C23 C22 117.9(10) . . ?
C24 C23 H23 121.0 . . ?
C22 C23 H23 121.0 . . ?
C23 C24 C25 121.1(9) . . ?
C23 C24 H24 119.5 . . ?
C25 C24 H24 119.5 . . ?
N7 C25 C24 119.7(8) . . ?
N7 C25 C26 114.9(8) . . ?
C24 C25 C26 125.4(8) . . ?
N8 C26 C27 121.6(9) . . ?
N8 C26 C25 114.8(7) . . ?
C27 C26 C25 123.6(8) . . ?
C28 C27 C26 118.9(9) . . ?
C28 C27 H27 120.6 . . ?
C26 C27 H27 120.6 . . ?
C27 C28 C29 119.3(8) . . ?
C27 C28 H28 120.4 . . ?
C29 C28 H28 120.4 . . ?
C30 C29 C28 119.6(10) . . ?
C30 C29 H29 120.2 . . ?
C28 C29 H29 120.2 . . ?
N8 C30 C29 121.1(10) . . ?
N8 C30 H30 119.4 . . ?
C29 C30 H30 119.4 . . ?
O12 N9 O11 117.7(11) . . ?
O12 N9 O13 119.9(10) . . ?
O11 N9 O13 122.3(9) . . ?
O15 N10 O16 123.0(11) . . ?
O15 N10 O14 119.6(9) . . ?
O16 N10 O14 117.5(11) . . ?
H17A O17 H17B 111.0 . . ?

loop_
_geom_bond_atom_site_label_1
_geom_bond_atom_site_label_2
_geom_bond_distance
_geom_bond_site_symmetry_2
_geom_bond_publ_flag
Cu1 O1 1.918(7) . ?
Cu1 O2 1.938(6) . ?
Cu1 N2 1.987(7) . ?
Cu1 N1 1.991(8) . ?
Cu1 O7 2.305(6) . ?
Cu2 O3 1.949(6) . ?
Cu2 O4 1.961(6) . ?
Cu2 N3 1.990(7) . ?
Cu2 N5 1.999(7) . ?
Cu2 O8 2.405(7) . ?
Cu2 O9 2.422(6) . ?
Cu3 O6 1.928(7) . ?
Cu3 O5 1.939(5) . ?
Cu3 N8 1.976(6) . ?
Cu3 N7 2.003(8) . ?
Cu3 O10 2.312(6) . ?
O1 C13 1.275(11) . ?
O2 C11 1.277(11) . ?
O3 C11 1.252(9) . ?
O4 C16 1.278(9) . ?
O5 C16 1.230(10) . ?
O6 C18 1.291(11) . ?
O7 H7A 0.8500 . ?
O7 H7B 0.8500 . ?
O8 H8A 0.8482 . ?
O8 H8B 0.8505 . ?
O9 H9A 0.8725 . ?
O9 H9B 0.8603 . ?
O10 H10A 0.8500 . ?
O10 H10B 0.8500 . ?
N1 C1 1.328(11) . ?
N1 C5 1.354(10) . ?
N2 C10 1.332(11) . ?
N2 C6 1.343(11) . ?
N3 C15 1.326(11) . ?
N3 C12 1.330(11) . ?
N4 C14 1.315(12) . ?
N4 C13 1.360(13) . ?
N5 C20 1.321(11) . ?
N5 C17 1.358(11) . ?
N6 C19 1.336(12) . ?
N6 C18 1.340(12) . ?
N7 C25 1.343(10) . ?
N7 C21 1.346(11) . ?
N8 C26 1.328(11) . ?
N8 C30 1.361(11) . ?
C1 C2 1.348(15) . ?
C1 H1 0.9300 . ?
C2 C3 1.359(14) . ?
C2 H2 0.9300 . ?
C3 C4 1.376(13) . ?
C3 H3 0.9300 . ?
C4 C5 1.368(12) . ?
C4 H4 0.9300 . ?
C5 C6 1.496(12) . ?
C6 C7 1.388(11) . ?
C7 C8 1.374(13) . ?
C7 H7 0.9300 . ?
C8 C9 1.366(13) . ?
C8 H8 0.9300 . ?
C9 C10 1.383(11) . ?
C9 H9 0.9300 . ?
C10 H10 0.9300 . ?
C11 C12 1.480(13) . ?
C12 C13 1.416(13) . ?
C14 C15 1.407(11) . ?
C14 H14 0.9300 . ?
C15 H15 0.9300 . ?
C16 C17 1.472(13) . ?
C17 C18 1.437(14) . ?
C19 C20 1.376(12) . ?
C19 H19 0.9300 . ?
C20 H20 0.9300 . ?
C21 C22 1.380(13) . ?
C21 H21 0.9300 . ?
C22 C23 1.382(12) . ?
C22 H22 0.9300 . ?
C23 C24 1.373(12) . ?
C23 H23 0.9300 . ?
C24 C25 1.388(11) . ?
C24 H24 0.9300 . ?
C25 C26 1.473(11) . ?
C26 C27 1.397(11) . ?
C27 C28 1.369(13) . ?
C27 H27 0.9300 . ?
C28 C29 1.384(13) . ?
C28 H28 0.9300 . ?
C29 C30 1.367(11) . ?
C29 H29 0.9300 . ?
C30 H30 0.9300 . ?
N9 O12 1.190(9) . ?
N9 O11 1.231(10) . ?
N9 O13 1.236(11) . ?
N10 O15 1.213(10) . ?
N10 O16 1.216(10) . ?
N10 O14 1.220(10) . ?
O17 H17A 0.8761 . ?
O17 H17B 0.9217 . ?

loop_
_geom_hbond_atom_site_label_D
_geom_hbond_atom_site_label_H
_geom_hbond_atom_site_label_A
_geom_hbond_distance_DH
_geom_hbond_distance_HA
_geom_hbond_distance_DA
_geom_hbond_angle_DHA
_geom_hbond_site_symmetry_A
_geom_hbond_publ_flag
O7 H7A O14 0.850 2.804 2.335 115.15 1_555 no
O8 H8A O3 0.848 2.116 2.868 147.45 3_555 no
O8 H8B O17 0.851 2.043 2.879 167.49 1_555 no
O9 H9A O15 0.872 2.086 2.911 157.37 2_545 no
O9 H9A N10 0.872 2.667 3.538 176.53 2_545 no
O9 H9B O4 0.860 2.215 2.904 137.06 3_554 no
O10 H10A O13 0.850 2.263 2.844 125.61 2_546 no
O17 H17A O11 0.876 2.448 2.886 111.44 3_555 no
O17 H17B O13 0.922 2.315 2.782 111.02 1_556 no

loop_
_geom_torsion_atom_site_label_1
_geom_torsion_atom_site_label_2
_geom_torsion_atom_site_label_3
_geom_torsion_atom_site_label_4
_geom_torsion
_geom_torsion_site_symmetry_1
_geom_torsion_site_symmetry_2
_geom_torsion_site_symmetry_3
_geom_torsion_site_symmetry_4
_geom_torsion_publ_flag
O2 Cu1 O1 C13 -26.6(6) . . . . ?
N2 Cu1 O1 C13 162.2(6) . . . . ?
N1 Cu1 O1 C13 -146.7(12) . . . . ?
O7 Cu1 O1 C13 62.3(6) . . . . ?
O1 Cu1 O2 C11 20.2(7) . . . . ?
N2 Cu1 O2 C11 142.7(16) . . . . ?
N1 Cu1 O2 C11 -170.0(7) . . . . ?
O7 Cu1 O2 C11 -70.4(7) . . . . ?
O4 Cu2 O3 C11 -88(8) . . . . ?
N3 Cu2 O3 C11 -1.2(6) . . . . ?
N5 Cu2 O3 C11 172.9(6) . . . . ?
O8 Cu2 O3 C11 93.6(6) . . . . ?
O9 Cu2 O3 C11 -85.6(6) . . . . ?
O3 Cu2 O4 C16 -102(8) . . . . ?
N3 Cu2 O4 C16 171.3(5) . . . . ?
N5 Cu2 O4 C16 -2.7(5) . . . . ?
O8 Cu2 O4 C16 76.3(5) . . . . ?
O9 Cu2 O4 C16 -104.5(5) . . . . ?
O6 Cu3 O5 C16 -15.0(7) . . . . ?
N8 Cu3 O5 C16 -153.7(19) . . . . ?
N7 Cu3 O5 C16 180.0(7) . . . . ?
O10 Cu3 O5 C16 77.9(7) . . . . ?
O5 Cu3 O6 C18 19.3(6) . . . . ?
N8 Cu3 O6 C18 -166.5(6) . . . . ?
N7 Cu3 O6 C18 125.3(9) . . . . ?
O10 Cu3 O6 C18 -73.2(6) . . . . ?
O1 Cu1 N1 C1 127.9(13) . . . . ?
O2 Cu1 N1 C1 7.5(8) . . . . ?
N2 Cu1 N1 C1 179.7(8) . . . . ?
O7 Cu1 N1 C1 -81.7(8) . . . . ?
O1 Cu1 N1 C5 -51.4(16) . . . . ?
O2 Cu1 N1 C5 -171.8(6) . . . . ?
N2 Cu1 N1 C5 0.5(6) . . . . ?
O7 Cu1 N1 C5 99.1(6) . . . . ?
O1 Cu1 N2 C10 -10.9(8) . . . . ?
O2 Cu1 N2 C10 -133.7(16) . . . . ?
N1 Cu1 N2 C10 178.3(8) . . . . ?
O7 Cu1 N2 C10 80.0(8) . . . . ?
O1 Cu1 N2 C6 169.0(6) . . . . ?
O2 Cu1 N2 C6 46(2) . . . . ?
N1 Cu1 N2 C6 -1.7(6) . . . . ?
O7 Cu1 N2 C6 -100.1(6) . . . . ?
O3 Cu2 N3 C15 -176.5(7) . . . . ?
O4 Cu2 N3 C15 1.7(7) . . . . ?
N5 Cu2 N3 C15 96(4) . . . . ?
O8 Cu2 N3 C15 94.3(7) . . . . ?
O9 Cu2 N3 C15 -83.9(7) . . . . ?
O3 Cu2 N3 C12 -1.0(5) . . . . ?
O4 Cu2 N3 C12 177.1(5) . . . . ?
N5 Cu2 N3 C12 -88(4) . . . . ?
O8 Cu2 N3 C12 -90.3(5) . . . . ?
O9 Cu2 N3 C12 91.5(5) . . . . ?
O3 Cu2 N5 C20 -6.2(7) . . . . ?
O4 Cu2 N5 C20 175.7(7) . . . . ?
N3 Cu2 N5 C20 80(4) . . . . ?
O8 Cu2 N5 C20 82.3(7) . . . . ?
O9 Cu2 N5 C20 -99.5(7) . . . . ?
O3 Cu2 N5 C17 -177.9(5) . . . . ?
O4 Cu2 N5 C17 3.9(5) . . . . ?
N3 Cu2 N5 C17 -91(4) . . . . ?
O8 Cu2 N5 C17 -89.4(5) . . . . ?
O9 Cu2 N5 C17 88.8(5) . . . . ?
O6 Cu3 N7 C25 70.6(12) . . . . ?
O5 Cu3 N7 C25 177.0(6) . . . . ?
N8 Cu3 N7 C25 0.9(6) . . . . ?
O10 Cu3 N7 C25 -90.5(6) . . . . ?
O6 Cu3 N7 C21 -107.9(10) . . . . ?
O5 Cu3 N7 C21 -1.5(7) . . . . ?
N8 Cu3 N7 C21 -177.5(7) . . . . ?
O10 Cu3 N7 C21 91.1(7) . . . . ?
O6 Cu3 N8 C26 -166.4(6) . . . . ?
O5 Cu3 N8 C26 -28(3) . . . . ?
N7 Cu3 N8 C26 -1.0(6) . . . . ?
O10 Cu3 N8 C26 100.6(6) . . . . ?
O6 Cu3 N8 C30 15.5(7) . . . . ?
O5 Cu3 N8 C30 154.2(19) . . . . ?
N7 Cu3 N8 C30 -179.1(8) . . . . ?
O10 Cu3 N8 C30 -77.5(7) . . . . ?
C5 N1 C1 C2 0.2(14) . . . . ?
Cu1 N1 C1 C2 -179.0(7) . . . . ?
N1 C1 C2 C3 1.6(15) . . . . ?
C1 C2 C3 C4 -3.3(15) . . . . ?
C2 C3 C4 C5 3.1(14) . . . . ?
C1 N1 C5 C4 -0.4(12) . . . . ?
Cu1 N1 C5 C4 178.9(7) . . . . ?
C1 N1 C5 C6 -178.6(7) . . . . ?
Cu1 N1 C5 C6 0.8(9) . . . . ?
C3 C4 C5 N1 -1.2(13) . . . . ?
C3 C4 C5 C6 176.7(8) . . . . ?
C10 N2 C6 C7 0.3(12) . . . . ?
Cu1 N2 C6 C7 -179.6(7) . . . . ?
C10 N2 C6 C5 -177.4(7) . . . . ?
Cu1 N2 C6 C5 2.6(9) . . . . ?
N1 C5 C6 N2 -2.2(11) . . . . ?
C4 C5 C6 N2 179.7(8) . . . . ?
N1 C5 C6 C7 -179.9(8) . . . . ?
C4 C5 C6 C7 2.0(14) . . . . ?
N2 C6 C7 C8 1.0(14) . . . . ?
C5 C6 C7 C8 178.6(8) . . . . ?
C6 C7 C8 C9 -0.3(15) . . . . ?
C7 C8 C9 C10 -1.8(15) . . . . ?
C6 N2 C10 C9 -2.6(14) . . . . ?
Cu1 N2 C10 C9 177.4(7) . . . . ?
C8 C9 C10 N2 3.3(15) . . . . ?
Cu2 O3 C11 O2 -178.0(6) . . . . ?
Cu2 O3 C11 C12 3.0(9) . . . . ?
Cu1 O2 C11 O3 172.1(6) . . . . ?
Cu1 O2 C11 C12 -8.9(11) . . . . ?
C15 N3 C12 C13 -1.1(12) . . . . ?
Cu2 N3 C12 C13 -176.9(6) . . . . ?
C15 N3 C12 C11 178.6(7) . . . . ?
Cu2 N3 C12 C11 2.8(8) . . . . ?
O3 C11 C12 N3 -3.9(11) . . . . ?
O2 C11 C12 N3 177.0(7) . . . . ?
O3 C11 C12 C13 175.7(8) . . . . ?
O2 C11 C12 C13 -3.3(12) . . . . ?
Cu1 O1 C13 N4 -159.3(6) . . . . ?
Cu1 O1 C13 C12 23.5(11) . . . . ?
C14 N4 C13 O1 -174.2(8) . . . . ?
C14 N4 C13 C12 3.2(13) . . . . ?
N3 C12 C13 O1 174.6(8) . . . . ?
C11 C12 C13 O1 -5.0(13) . . . . ?
N3 C12 C13 N4 -2.5(12) . . . . ?
C11 C12 C13 N4 177.9(8) . . . . ?
C13 N4 C14 C15 -0.5(14) . . . . ?
C12 N3 C15 C14 3.7(12) . . . . ?
Cu2 N3 C15 C14 178.8(6) . . . . ?
N4 C14 C15 N3 -3.0(14) . . . . ?
Cu3 O5 C16 O4 -175.9(5) . . . . ?
Cu3 O5 C16 C17 5.4(12) . . . . ?
Cu2 O4 C16 O5 -177.7(6) . . . . ?
Cu2 O4 C16 C17 1.0(9) . . . . ?
C20 N5 C17 C18 -1.9(11) . . . . ?
Cu2 N5 C17 C18 170.7(5) . . . . ?
C20 N5 C17 C16 -177.0(7) . . . . ?
Cu2 N5 C17 C16 -4.4(8) . . . . ?
O5 C16 C17 N5 -178.9(7) . . . . ?
O4 C16 C17 N5 2.4(10) . . . . ?
O5 C16 C17 C18 6.4(13) . . . . ?
O4 C16 C17 C18 -172.3(7) . . . . ?
Cu3 O6 C18 N6 166.1(6) . . . . ?
Cu3 O6 C18 C17 -14.3(10) . . . . ?
C19 N6 C18 O6 176.0(8) . . . . ?
C19 N6 C18 C17 -3.6(12) . . . . ?
N5 C17 C18 O6 -175.9(7) . . . . ?
C16 C17 C18 O6 -1.5(12) . . . . ?
N5 C17 C18 N6 3.6(11) . . . . ?
C16 C17 C18 N6 178.1(7) . . . . ?
C18 N6 C19 C20 1.9(14) . . . . ?
C17 N5 C20 C19 0.1(13) . . . . ?
Cu2 N5 C20 C19 -171.0(7) . . . . ?
N6 C19 C20 N5 -0.1(15) . . . . ?
C25 N7 C21 C22 0.8(13) . . . . ?
Cu3 N7 C21 C22 179.2(6) . . . . ?
N7 C21 C22 C23 -1.0(14) . . . . ?
C21 C22 C23 C24 0.1(14) . . . . ?
C22 C23 C24 C25 0.9(14) . . . . ?
C21 N7 C25 C24 0.2(12) . . . . ?
Cu3 N7 C25 C24 -178.4(6) . . . . ?
C21 N7 C25 C26 177.8(7) . . . . ?
Cu3 N7 C25 C26 -0.7(9) . . . . ?
C23 C24 C25 N7 -1.1(13) . . . . ?
C23 C24 C25 C26 -178.5(8) . . . . ?
C30 N8 C26 C27 -0.1(12) . . . . ?
Cu3 N8 C26 C27 -178.3(6) . . . . ?
C30 N8 C26 C25 179.1(7) . . . . ?
Cu3 N8 C26 C25 1.0(9) . . . . ?
N7 C25 C26 N8 -0.1(10) . . . . ?
C24 C25 C26 N8 177.4(8) . . . . ?
N7 C25 C26 C27 179.1(7) . . . . ?
C24 C25 C26 C27 -3.4(13) . . . . ?
N8 C26 C27 C28 -0.2(13) . . . . ?
C25 C26 C27 C28 -179.4(8) . . . . ?
C26 C27 C28 C29 0.7(14) . . . . ?
C27 C28 C29 C30 -0.8(15) . . . . ?
C26 N8 C30 C29 0.0(14) . . . . ?
Cu3 N8 C30 C29 178.0(7) . . . . ?
C28 C29 C30 N8 0.5(16) . . . . ?
